data_4072842
loop_
_publ_author_name
'Zhu, Bolin'
'Ellern, Arkady'
'Sygula, Andrzej'
'Sygula, Renata'
'Angelici, Robert J.'

_publ_section_title
;
 \h6-Coordination of the Curved Carbon Surface of Corannulene (C20H10) to
 (\h6-arene)M2+(M = Ru, Os)
;
_journal_issue 7
_journal_name_full Organometallics
_journal_page_first 1721
_journal_paper_doi 10.1021/om0610795
_journal_volume 26
_journal_year 2007
_chemical_formula_sum 'C31 H26 F12 Ru Sb2'
_chemical_formula_weight 971.09
_chemical_name_systematic
; 
 ? 
;
_space_group_IT_number 61
_symmetry_cell_setting orthorhombic
_symmetry_space_group_name_Hall '-P 2ac 2ab'
_symmetry_space_group_name_H-M 'P b c a'
_atom_sites_solution_hydrogens geom
_atom_sites_solution_primary direct
_atom_sites_solution_secondary difmap
_audit_creation_method SHELXL-97
_cell_angle_alpha 90.00
_cell_angle_beta 90.00
_cell_angle_gamma 90.00
_cell_formula_units_Z 8
_cell_length_a 18.030(4)
_cell_length_b 15.110(3)
_cell_length_c 23.476(5)
_cell_measurement_reflns_used 987
_cell_measurement_temperature 193(2)
_cell_measurement_theta_max 25.00
_cell_measurement_theta_min 3.00
_cell_volume 6396(2)
_computing_cell_refinement 'Bruker SMART'
_computing_data_collection 'Bruker SMART'
_computing_data_reduction 'Bruker SAINT'
_computing_molecular_graphics 'Bruker SHELXTL'
_computing_publication_material 'Bruker SHELXTL'
_computing_structure_refinement 'SHELXL-97 (Sheldrick, 1997)'
_computing_structure_solution 'SHELXS-97 (Sheldrick, 1990)'
_diffrn_ambient_temperature 193(2)
_diffrn_measured_fraction_theta_full 1.000
_diffrn_measured_fraction_theta_max 1.000
_diffrn_measurement_device_type 'CCD area detector'
_diffrn_measurement_method 'phi and omega scans'
_diffrn_radiation_monochromator graphite
_diffrn_radiation_source 'fine-focus sealed tube'
_diffrn_radiation_type MoK\a
_diffrn_radiation_wavelength 0.71073
_diffrn_reflns_av_R_equivalents 0.0394
_diffrn_reflns_av_sigmaI/netI 0.0190
_diffrn_reflns_limit_h_max 18
_diffrn_reflns_limit_h_min -18
_diffrn_reflns_limit_k_max 15
_diffrn_reflns_limit_k_min -15
_diffrn_reflns_limit_l_max 23
_diffrn_reflns_limit_l_min -23
_diffrn_reflns_number 30578
_diffrn_reflns_theta_full 20.82
_diffrn_reflns_theta_max 20.82
_diffrn_reflns_theta_min 1.73
_exptl_absorpt_coefficient_mu 2.235
_exptl_absorpt_correction_T_max 1
_exptl_absorpt_correction_T_min 0.74
_exptl_absorpt_correction_type multi-scan
_exptl_absorpt_process_details 'Bruker SADABS'
_exptl_crystal_colour orange
_exptl_crystal_density_diffrn 2.017
_exptl_crystal_density_meas ?
_exptl_crystal_density_method 'not measured'
_exptl_crystal_description needle
_exptl_crystal_F_000 3728
_exptl_crystal_size_max 0.30
_exptl_crystal_size_mid 0.10
_exptl_crystal_size_min 0.10
_refine_diff_density_max 1.558
_refine_diff_density_min -0.970
_refine_diff_density_rms 0.109
_refine_ls_extinction_method none
_refine_ls_goodness_of_fit_ref 1.101
_refine_ls_hydrogen_treatment constr
_refine_ls_matrix_type full
_refine_ls_number_parameters 420
_refine_ls_number_reflns 3348
_refine_ls_number_restraints 0
_refine_ls_restrained_S_all 1.101
_refine_ls_R_factor_all 0.0419
_refine_ls_R_factor_gt 0.0339
_refine_ls_shift/su_max 0.011
_refine_ls_shift/su_mean 0.001
_refine_ls_structure_factor_coef Fsqd
_refine_ls_weighting_details 'calc w=1/[\s^2^(Fo^2^)+(0.0343P)^2^+55.3077P] where P=(Fo^2^+2Fc^2^)/3'
_refine_ls_weighting_scheme calc
_refine_ls_wR_factor_gt 0.0815
_refine_ls_wR_factor_ref 0.0881
_reflns_number_gt 2922
_reflns_number_total 3348
_reflns_threshold_expression >2sigma(I)
_cod_data_source_file om0610795si20061128_032456.cif
_cod_data_source_block ang80
_cod_depositor_comments
;
The following automatic conversions were performed:

'_symmetry_cell_setting' value 'Orthorhombic' changed to
'orthorhombic' according to
/home/saulius/struct/CIF-dictionaries/cif_core.dic dictionary named
'cif_core.dic' version 2.4.1 from 2010-06-29.

Automatic conversion script
Id: cif_fix_values 1715 2011-07-08 13:25:40Z adriana 

The following automatic conversions were performed:

'_exptl_crystal_density_meas' value 'none' was changed to '?' - the
value is perceived as not measured.

Automatic conversion script
Id: cif_fix_values 3008 2015-01-20 13:52:24Z robertas 
;
_cod_original_sg_symbol_H-M Pbca
_cod_database_code 4072842

loop_
_symmetry_equiv_pos_as_xyz
'x, y, z'
'-x+1/2, -y, z+1/2'
'-x, y+1/2, -z+1/2'
'x+1/2, -y+1/2, -z'
'-x, -y, -z'
'x-1/2, y, -z-1/2'
'x, -y-1/2, z-1/2'
'-x-1/2, y-1/2, z'

loop_
_atom_site_label
_atom_site_type_symbol
_atom_site_fract_x
_atom_site_fract_y
_atom_site_fract_z
_atom_site_U_iso_or_equiv
_atom_site_adp_type
_atom_site_occupancy
_atom_site_symmetry_multiplicity
_atom_site_calc_flag
_atom_site_refinement_flags
Ru1 Ru 0.90267(3) 0.39571(4) 0.64630(3) 0.02022(19) Uani 1 1 d .
C1 C 0.9987(4) 0.4242(5) 0.5896(3) 0.0270(19) Uani 1 1 d .
H1 H 1.0322 0.4748 0.5989 0.032 Uiso 1 1 calc R
C2 C 0.9318(4) 0.4408(5) 0.5586(3) 0.030(2) Uani 1 1 d .
H2 H 0.9199 0.5031 0.5473 0.036 Uiso 1 1 calc R
C3 C 0.8193(5) 0.3655(6) 0.5051(3) 0.037(2) Uani 1 1 d .
H3 H 0.8005 0.4176 0.4877 0.044 Uiso 1 1 calc R
C4 C 0.7901(5) 0.2849(6) 0.4911(4) 0.042(2) Uani 1 1 d .
H4 H 0.7530 0.2825 0.4624 0.051 Uiso 1 1 calc R
C5 C 0.8085(5) 0.1130(6) 0.4967(4) 0.042(2) Uani 1 1 d .
H5 H 0.7733 0.0989 0.4680 0.050 Uiso 1 1 calc R
C6 C 0.8544(5) 0.0473(6) 0.5174(4) 0.042(2) Uani 1 1 d .
H6 H 0.8498 -0.0108 0.5023 0.050 Uiso 1 1 calc R
C7 C 0.9761(5) 0.0163(5) 0.5737(4) 0.038(2) Uani 1 1 d .
H7 H 0.9805 -0.0438 0.5623 0.046 Uiso 1 1 calc R
C8 C 1.0342(5) 0.0549(5) 0.6019(3) 0.038(2) Uani 1 1 d .
H8 H 1.0774 0.0208 0.6093 0.045 Uiso 1 1 calc R
C9 C 1.0913(5) 0.2080(6) 0.6340(3) 0.038(2) Uani 1 1 d .
H9 H 1.1376 0.1842 0.6458 0.046 Uiso 1 1 calc R
C10 C 1.0849(4) 0.2973(6) 0.6308(3) 0.034(2) Uani 1 1 d .
H10 H 1.1256 0.3338 0.6413 0.040 Uiso 1 1 calc R
C11 C 1.0161(4) 0.3375(5) 0.6112(3) 0.0250(19) Uani 1 1 d .
C12 C 0.8787(4) 0.3721(5) 0.5463(3) 0.0257(19) Uani 1 1 d .
C13 C 0.8130(5) 0.2032(6) 0.5179(3) 0.035(2) Uani 1 1 d .
C14 C 0.9085(5) 0.0630(5) 0.5606(3) 0.034(2) Uani 1 1 d .
C15 C 1.0317(4) 0.1460(5) 0.6206(3) 0.031(2) Uani 1 1 d .
C16 C 0.9641(4) 0.1848(5) 0.6146(3) 0.0227(18) Uani 1 1 d .
C17 C 0.9568(4) 0.2782(5) 0.6075(3) 0.0217(18) Uani 1 1 d .
C18 C 0.8905(4) 0.2957(5) 0.5768(3) 0.0222(18) Uani 1 1 d .
C19 C 0.8567(4) 0.2120(5) 0.5646(3) 0.0270(19) Uani 1 1 d .
C20 C 0.9032(4) 0.1458(5) 0.5861(3) 0.028(2) Uani 1 1 d .
C21 C 0.7933(4) 0.4353(6) 0.6783(3) 0.035(2) Uani 1 1 d .
C22 C 0.7227(5) 0.4457(8) 0.6441(4) 0.066(3) Uani 1 1 d .
H22A H 0.7194 0.3979 0.6159 0.100 Uiso 1 1 calc R
H22B H 0.7233 0.5029 0.6244 0.100 Uiso 1 1 calc R
H22C H 0.6798 0.4430 0.6696 0.100 Uiso 1 1 calc R
C23 C 0.8129(5) 0.3557(6) 0.7058(3) 0.034(2) Uani 1 1 d .
C24 C 0.7612(6) 0.2771(7) 0.7034(4) 0.068(3) Uani 1 1 d .
H24A H 0.7381 0.2686 0.7408 0.103 Uiso 1 1 calc R
H24B H 0.7894 0.2240 0.6932 0.103 Uiso 1 1 calc R
H24C H 0.7227 0.2877 0.6748 0.103 Uiso 1 1 calc R
C25 C 0.8814(5) 0.3490(5) 0.7349(3) 0.033(2) Uani 1 1 d .
C26 C 0.9037(6) 0.2633(6) 0.7636(4) 0.057(3) Uani 1 1 d .
H26A H 0.9565 0.2655 0.7733 0.086 Uiso 1 1 calc R
H26B H 0.8946 0.2137 0.7376 0.086 Uiso 1 1 calc R
H26C H 0.8744 0.2553 0.7984 0.086 Uiso 1 1 calc R
C27 C 0.9313(4) 0.4219(5) 0.7357(3) 0.0274(19) Uani 1 1 d .
C28 C 1.0061(5) 0.4137(7) 0.7643(4) 0.050(3) Uani 1 1 d .
H28A H 0.9997 0.4145 0.8057 0.075 Uiso 1 1 calc R
H28B H 1.0377 0.4634 0.7528 0.075 Uiso 1 1 calc R
H28C H 1.0296 0.3580 0.7529 0.075 Uiso 1 1 calc R
C29 C 0.9094(4) 0.5041(5) 0.7112(3) 0.0272(19) Uani 1 1 d .
C30 C 0.9576(6) 0.5856(6) 0.7156(4) 0.054(3) Uani 1 1 d .
H30A H 0.9355 0.6337 0.6934 0.081 Uiso 1 1 calc R
H30B H 1.0072 0.5723 0.7007 0.081 Uiso 1 1 calc R
H30C H 0.9615 0.6036 0.7556 0.081 Uiso 1 1 calc R
C31 C 0.8416(5) 0.5085(5) 0.6819(3) 0.032(2) Uani 1 1 d .
H31 H 0.8319 0.5607 0.6569 0.038 Uiso 1 1 calc R
Sb1 Sb 0.07221(3) 0.26910(3) 0.44098(2) 0.02942(19) Uani 1 1 d .
Sb2 Sb 0.22032(3) 0.96491(4) 0.17033(2) 0.0365(2) Uani 1 1 d .
F1 F 0.1493(3) 0.3143(4) 0.3967(2) 0.0679(16) Uani 1 1 d .
F2 F 0.1099(3) 0.3357(4) 0.5012(2) 0.0713(17) Uani 1 1 d .
F3 F 0.0136(3) 0.3655(3) 0.4207(3) 0.0707(17) Uani 1 1 d .
F4 F 0.0368(4) 0.2067(4) 0.3792(2) 0.0745(18) Uani 1 1 d .
F5 F -0.0029(3) 0.2247(4) 0.4864(2) 0.0629(16) Uani 1 1 d .
F6 F 0.1312(3) 0.1740(3) 0.4613(3) 0.0728(18) Uani 1 1 d .
F7 F 0.1995(7) 0.9331(6) 0.2437(3) 0.174(5) Uani 1 1 d .
F8 F 0.2186(4) 0.8460(4) 0.1503(3) 0.097(2) Uani 1 1 d .
F9 F 0.1236(5) 0.9667(7) 0.1543(6) 0.203(6) Uani 1 1 d .
F10 F 0.2179(6) 1.0778(4) 0.1961(4) 0.147(4) Uani 1 1 d .
F11 F 0.3162(4) 0.9572(8) 0.1920(4) 0.184(6) Uani 1 1 d .
F12 F 0.2408(10) 0.9905(9) 0.1005(3) 0.308(11) Uani 1 1 d .

loop_
_atom_site_aniso_label
_atom_site_aniso_U_11
_atom_site_aniso_U_22
_atom_site_aniso_U_33
_atom_site_aniso_U_23
_atom_site_aniso_U_13
_atom_site_aniso_U_12
Ru1 0.0223(4) 0.0197(4) 0.0187(4) -0.0003(3) -0.0001(3) 0.0009(3)
C1 0.028(5) 0.025(5) 0.028(5) -0.007(4) 0.010(4) -0.005(4)
C2 0.042(5) 0.023(5) 0.025(5) 0.006(4) 0.011(4) 0.005(4)
C3 0.040(5) 0.045(6) 0.026(5) 0.005(4) -0.004(4) 0.019(5)
C4 0.033(5) 0.062(7) 0.031(5) -0.008(5) -0.007(4) 0.003(5)
C5 0.037(5) 0.053(6) 0.036(5) -0.010(5) -0.001(4) -0.021(5)
C6 0.049(6) 0.038(5) 0.039(5) -0.012(5) 0.011(5) -0.019(5)
C7 0.060(7) 0.019(5) 0.036(5) 0.001(4) 0.010(5) 0.001(5)
C8 0.058(6) 0.022(5) 0.033(5) 0.006(4) 0.006(5) 0.014(5)
C9 0.027(5) 0.051(6) 0.038(5) -0.005(4) -0.006(4) 0.011(5)
C10 0.023(5) 0.037(6) 0.040(5) -0.009(4) -0.008(4) 0.000(4)
C11 0.028(5) 0.027(5) 0.020(4) -0.004(4) 0.004(4) 0.003(4)
C12 0.038(5) 0.030(5) 0.010(4) 0.001(4) 0.003(4) 0.005(4)
C13 0.033(5) 0.046(6) 0.026(5) -0.008(4) 0.007(4) -0.007(4)
C14 0.045(6) 0.021(5) 0.034(5) 0.004(4) 0.008(4) -0.008(4)
C15 0.032(5) 0.033(5) 0.026(5) 0.008(4) -0.003(4) 0.008(4)
C16 0.031(5) 0.022(5) 0.014(4) 0.000(3) 0.001(4) -0.002(4)
C17 0.022(4) 0.023(5) 0.020(4) -0.003(3) 0.003(4) -0.002(4)
C18 0.018(4) 0.031(5) 0.017(4) -0.005(4) 0.000(3) 0.003(4)
C19 0.024(4) 0.034(5) 0.023(5) -0.004(4) 0.004(4) -0.006(4)
C20 0.034(5) 0.030(5) 0.020(4) 0.000(4) 0.005(4) -0.010(4)
C21 0.021(5) 0.052(6) 0.033(5) -0.011(5) 0.002(4) 0.009(5)
C22 0.033(6) 0.116(10) 0.050(6) -0.021(6) -0.006(5) 0.019(6)
C23 0.038(5) 0.040(5) 0.024(5) -0.013(4) 0.010(4) -0.010(5)
C24 0.063(7) 0.080(8) 0.062(7) -0.017(6) 0.018(6) -0.042(6)
C25 0.043(6) 0.035(5) 0.020(5) -0.002(4) 0.010(4) 0.002(4)
C26 0.091(8) 0.040(6) 0.041(6) 0.014(5) 0.004(5) 0.002(6)
C27 0.025(5) 0.033(5) 0.024(5) -0.003(4) 0.004(4) 0.001(4)
C28 0.047(6) 0.071(7) 0.031(5) 0.003(5) -0.013(5) 0.007(5)
C29 0.039(5) 0.027(5) 0.015(4) -0.005(4) 0.007(4) -0.007(4)
C30 0.080(7) 0.043(6) 0.039(6) -0.009(5) 0.009(5) -0.021(5)
C31 0.048(6) 0.032(5) 0.016(4) -0.002(4) 0.002(4) 0.015(5)
Sb1 0.0375(4) 0.0219(3) 0.0288(3) 0.0002(2) 0.0074(3) 0.0008(3)
Sb2 0.0300(4) 0.0384(4) 0.0412(4) -0.0020(3) -0.0082(3) 0.0016(3)
F1 0.065(4) 0.075(4) 0.063(4) 0.016(3) 0.023(3) -0.013(3)
F2 0.075(4) 0.083(4) 0.057(4) -0.026(3) 0.001(3) -0.019(3)
F3 0.062(4) 0.036(3) 0.114(5) 0.010(3) -0.009(3) 0.011(3)
F4 0.103(5) 0.068(4) 0.052(4) -0.019(3) -0.011(3) -0.010(4)
F5 0.054(3) 0.076(4) 0.059(4) 0.014(3) 0.020(3) -0.016(3)
F6 0.062(4) 0.047(3) 0.110(5) 0.017(3) -0.004(3) 0.013(3)
F7 0.329(15) 0.116(7) 0.077(5) -0.006(5) 0.012(7) -0.115(8)
F8 0.124(6) 0.075(5) 0.091(5) -0.030(4) -0.025(4) 0.020(4)
F9 0.083(6) 0.184(10) 0.341(16) -0.151(11) -0.109(8) 0.043(6)
F10 0.218(10) 0.051(4) 0.172(8) -0.026(5) -0.136(8) 0.030(5)
F11 0.065(5) 0.303(14) 0.185(9) -0.187(10) -0.041(6) 0.051(7)
F12 0.56(2) 0.334(16) 0.033(4) 0.026(7) -0.031(8) -0.377(18)

loop_
_atom_type_symbol
_atom_type_description
_atom_type_scat_dispersion_real
_atom_type_scat_dispersion_imag
_atom_type_scat_source
C C 0.0033 0.0016 'International Tables Vol C Tables 4.2.6.8 and 6.1.1.4'
H H 0.0000 0.0000 'International Tables Vol C Tables 4.2.6.8 and 6.1.1.4'
F F 0.0171 0.0103 'International Tables Vol C Tables 4.2.6.8 and 6.1.1.4'
Ru Ru -1.2594 0.8363 'International Tables Vol C Tables 4.2.6.8 and 6.1.1.4'
Sb Sb -0.5866 1.5461 'International Tables Vol C Tables 4.2.6.8 and 6.1.1.4'

loop_
_geom_angle_atom_site_label_1
_geom_angle_atom_site_label_2
_geom_angle_atom_site_label_3
_geom_angle
C21 Ru1 C31 37.5(3)
C21 Ru1 C27 80.5(3)
C31 Ru1 C27 67.3(3)
C21 Ru1 C23 37.2(3)
C31 Ru1 C23 66.8(3)
C27 Ru1 C23 67.7(3)
C21 Ru1 C17 138.9(3)
C31 Ru1 C17 175.8(3)
C27 Ru1 C17 115.6(3)
C23 Ru1 C17 111.1(3)
C21 Ru1 C1 148.4(3)
C31 Ru1 C1 117.9(3)
C27 Ru1 C1 110.7(3)
C23 Ru1 C1 174.4(3)
C17 Ru1 C1 64.4(3)
C21 Ru1 C25 67.2(3)
C31 Ru1 C25 78.7(3)
C27 Ru1 C25 37.5(3)
C23 Ru1 C25 37.1(3)
C17 Ru1 C25 101.9(3)
C1 Ru1 C25 138.9(3)
C21 Ru1 C2 116.4(3)
C31 Ru1 C2 103.4(3)
C27 Ru1 C2 140.5(3)
C23 Ru1 C2 146.5(3)
C17 Ru1 C2 76.3(3)
C1 Ru1 C2 37.5(3)
C25 Ru1 C2 176.3(3)
C21 Ru1 C18 110.3(3)
C31 Ru1 C18 138.9(3)
C27 Ru1 C18 147.4(3)
C23 Ru1 C18 101.7(3)
C17 Ru1 C18 37.2(3)
C1 Ru1 C18 76.7(3)
C25 Ru1 C18 116.8(3)
C2 Ru1 C18 63.6(3)
C21 Ru1 C29 67.4(3)
C31 Ru1 C29 36.9(3)
C27 Ru1 C29 37.4(3)
C23 Ru1 C29 79.1(3)
C17 Ru1 C29 147.1(3)
C1 Ru1 C29 102.9(3)
C25 Ru1 C29 66.8(3)
C2 Ru1 C29 113.0(3)
C18 Ru1 C29 175.0(3)
C21 Ru1 C11 174.0(3)
C31 Ru1 C11 148.5(3)
C27 Ru1 C11 101.3(3)
C23 Ru1 C11 138.2(3)
C17 Ru1 C11 35.2(3)
C1 Ru1 C11 36.3(3)
C25 Ru1 C11 110.8(3)
C2 Ru1 C11 65.8(3)
C18 Ru1 C11 65.2(3)
C29 Ru1 C11 117.4(3)
C21 Ru1 C12 102.3(3)
C31 Ru1 C12 113.3(3)
C27 Ru1 C12 176.2(3)
C23 Ru1 C12 116.1(3)
C17 Ru1 C12 64.0(3)
C1 Ru1 C12 65.5(3)
C25 Ru1 C12 146.1(3)
C2 Ru1 C12 35.9(3)
C18 Ru1 C12 34.1(3)
C29 Ru1 C12 141.2(3)
C11 Ru1 C12 76.2(3)
C2 C1 C11 121.6(7)
C2 C1 Ru1 71.5(4)
C11 C1 Ru1 77.5(4)
C2 C1 H1 119.1
C11 C1 H1 119.1
Ru1 C1 H1 119.1
C1 C2 C12 122.3(7)
C1 C2 Ru1 71.0(4)
C12 C2 Ru1 79.0(4)
C1 C2 H2 118.8
C12 C2 H2 118.8
Ru1 C2 H2 118.8
C4 C3 C12 120.6(8)
C4 C3 H3 119.7
C12 C3 H3 119.7
C3 C4 C13 123.0(8)
C3 C4 H4 118.5
C13 C4 H4 118.5
C6 C5 C13 121.3(8)
C6 C5 H5 119.4
C13 C5 H5 119.4
C5 C6 C14 122.8(8)
C5 C6 H6 118.6
C14 C6 H6 118.6
C8 C7 C14 122.8(7)
C8 C7 H7 118.6
C14 C7 H7 118.6
C7 C8 C15 121.9(8)
C7 C8 H8 119.1
C15 C8 H8 119.1
C10 C9 C15 124.3(8)
C10 C9 H9 117.8
C15 C9 H9 117.8
C9 C10 C11 120.3(7)
C9 C10 H10 119.8
C11 C10 H10 119.8
C17 C11 C1 113.2(7)
C17 C11 C10 113.8(7)
C1 C11 C10 132.6(7)
C17 C11 Ru1 66.5(4)
C1 C11 Ru1 66.2(4)
C10 C11 Ru1 141.2(5)
C18 C12 C2 113.5(7)
C18 C12 C3 113.8(7)
C2 C12 C3 132.5(7)
C18 C12 Ru1 65.8(4)
C2 C12 Ru1 65.2(4)
C3 C12 Ru1 142.5(5)
C19 C13 C4 115.8(7)
C19 C13 C5 113.6(8)
C4 C13 C5 129.4(8)
C20 C14 C6 114.1(8)
C20 C14 C7 114.0(8)
C6 C14 C7 130.4(8)
C16 C15 C8 114.0(8)
C16 C15 C9 113.9(7)
C8 C15 C9 130.8(8)
C15 C16 C20 124.4(7)
C15 C16 C17 121.4(7)
C20 C16 C17 106.6(7)
C11 C17 C18 123.8(7)
C11 C17 C16 123.8(7)
C18 C17 C16 108.7(6)
C11 C17 Ru1 78.3(4)
C18 C17 Ru1 71.9(4)
C16 C17 Ru1 141.5(5)
C12 C18 C17 123.4(7)
C12 C18 C19 124.9(7)
C17 C18 C19 107.1(6)
C12 C18 Ru1 80.1(4)
C17 C18 Ru1 70.9(4)
C19 C18 Ru1 141.6(5)
C13 C19 C20 124.7(7)
C13 C19 C18 119.6(7)
C20 C19 C18 107.7(6)
C14 C20 C19 121.9(7)
C14 C20 C16 121.7(8)
C19 C20 C16 109.7(7)
C23 C21 C31 119.1(7)
C23 C21 C22 122.8(9)
C31 C21 C22 118.0(9)
C23 C21 Ru1 72.4(5)
C31 C21 Ru1 71.3(4)
C22 C21 Ru1 127.0(6)
C21 C22 H22A 109.5
C21 C22 H22B 109.5
H22A C22 H22B 109.5
C21 C22 H22C 109.5
H22A C22 H22C 109.5
H22B C22 H22C 109.5
C21 C23 C25 120.0(7)
C21 C23 C24 120.0(8)
C25 C23 C24 120.0(8)
C21 C23 Ru1 70.4(5)
C25 C23 Ru1 71.7(4)
C24 C23 Ru1 129.9(6)
C23 C24 H24A 109.5
C23 C24 H24B 109.5
H24A C24 H24B 109.5
C23 C24 H24C 109.5
H24A C24 H24C 109.5
H24B C24 H24C 109.5
C23 C25 C27 120.3(7)
C23 C25 C26 120.5(8)
C27 C25 C26 119.2(8)
C23 C25 Ru1 71.2(4)
C27 C25 Ru1 70.1(4)
C26 C25 Ru1 129.8(6)
C25 C26 H26A 109.5
C25 C26 H26B 109.5
H26A C26 H26B 109.5
C25 C26 H26C 109.5
H26A C26 H26C 109.5
H26B C26 H26C 109.5
C25 C27 C29 119.6(7)
C25 C27 C28 120.5(7)
C29 C27 C28 119.8(7)
C25 C27 Ru1 72.4(4)
C29 C27 Ru1 72.9(4)
C28 C27 Ru1 128.2(5)
C27 C28 H28A 109.5
C27 C28 H28B 109.5
H28A C28 H28B 109.5
C27 C28 H28C 109.5
H28A C28 H28C 109.5
H28B C28 H28C 109.5
C31 C29 C27 118.7(7)
C31 C29 C30 119.8(8)
C27 C29 C30 121.6(8)
C31 C29 Ru1 69.8(4)
C27 C29 Ru1 69.6(4)
C30 C29 Ru1 132.4(6)
C29 C30 H30A 109.5
C29 C30 H30B 109.5
H30A C30 H30B 109.5
C29 C30 H30C 109.5
H30A C30 H30C 109.5
H30B C30 H30C 109.5
C29 C31 C21 122.0(7)
C29 C31 Ru1 73.3(4)
C21 C31 Ru1 71.3(4)
C29 C31 H31 118.5
C21 C31 H31 118.5
Ru1 C31 H31 118.5
F4 Sb1 F5 90.9(3)
F4 Sb1 F6 90.3(3)
F5 Sb1 F6 89.5(3)
F4 Sb1 F3 90.2(3)
F5 Sb1 F3 90.9(3)
F6 Sb1 F3 179.4(3)
F4 Sb1 F2 177.5(3)
F5 Sb1 F2 91.5(3)
F6 Sb1 F2 90.8(3)
F3 Sb1 F2 88.7(3)
F4 Sb1 F1 90.3(3)
F5 Sb1 F1 178.7(3)
F6 Sb1 F1 90.0(3)
F3 Sb1 F1 89.7(3)
F2 Sb1 F1 87.4(3)
F12 Sb2 F9 90.3(7)
F12 Sb2 F11 94.4(7)
F9 Sb2 F11 174.9(7)
F12 Sb2 F10 96.5(6)
F9 Sb2 F10 91.9(4)
F11 Sb2 F10 89.4(4)
F12 Sb2 F7 177.6(6)
F9 Sb2 F7 90.1(6)
F11 Sb2 F7 85.1(6)
F10 Sb2 F7 85.8(4)
F12 Sb2 F8 88.8(5)
F9 Sb2 F8 86.8(4)
F11 Sb2 F8 91.4(4)
F10 Sb2 F8 174.6(4)
F7 Sb2 F8 88.9(4)

loop_
_geom_bond_atom_site_label_1
_geom_bond_atom_site_label_2
_geom_bond_distance
Ru1 C21 2.194(8)
Ru1 C31 2.195(8)
Ru1 C27 2.198(7)
Ru1 C23 2.221(8)
Ru1 C17 2.222(7)
Ru1 C1 2.225(7)
Ru1 C25 2.229(7)
Ru1 C2 2.232(7)
Ru1 C18 2.236(7)
Ru1 C29 2.241(7)
Ru1 C11 2.373(7)
Ru1 C12 2.414(7)
C1 C2 1.431(11)
C1 C11 1.439(11)
C1 H1 1.0000
C2 C12 1.441(11)
C2 H2 1.0000
C3 C4 1.367(12)
C3 C12 1.445(11)
C3 H3 0.9500
C4 C13 1.446(12)
C4 H4 0.9500
C5 C6 1.381(12)
C5 C13 1.454(12)
C5 H5 0.9500
C6 C14 1.427(12)
C6 H6 0.9500
C7 C8 1.370(12)
C7 C14 1.441(12)
C7 H7 0.9500
C8 C15 1.446(11)
C8 H8 0.9500
C9 C10 1.357(11)
C9 C15 1.460(11)
C9 H9 0.9500
C10 C11 1.456(11)
C10 H10 0.9500
C11 C17 1.398(10)
C12 C18 1.376(10)
C13 C19 1.357(11)
C14 C20 1.390(11)
C15 C16 1.360(11)
C16 C20 1.414(10)
C16 C17 1.426(10)
C17 C18 1.421(10)
C18 C19 1.432(10)
C19 C20 1.400(11)
C21 C23 1.410(12)
C21 C31 1.410(12)
C21 C22 1.513(12)
C22 H22A 0.9800
C22 H22B 0.9800
C22 H22C 0.9800
C23 C25 1.415(12)
C23 C24 1.510(12)
C24 H24A 0.9800
C24 H24B 0.9800
C24 H24C 0.9800
C25 C27 1.422(11)
C25 C26 1.515(12)
C26 H26A 0.9800
C26 H26B 0.9800
C26 H26C 0.9800
C27 C29 1.425(11)
C27 C28 1.512(11)
C28 H28A 0.9800
C28 H28B 0.9800
C28 H28C 0.9800
C29 C31 1.405(11)
C29 C30 1.511(11)
C30 H30A 0.9800
C30 H30B 0.9800
C30 H30C 0.9800
C31 H31 1.0000
Sb1 F4 1.845(5)
Sb1 F5 1.849(5)
Sb1 F6 1.850(5)
Sb1 F3 1.861(5)
Sb1 F2 1.863(5)
Sb1 F1 1.866(5)
Sb2 F12 1.725(7)
Sb2 F9 1.785(8)
Sb2 F11 1.806(7)
Sb2 F10 1.811(7)
Sb2 F7 1.827(8)
Sb2 F8 1.858(6)
